data_4022403
loop_
_publ_author_name
'Katsu Ogawa'
'Seth C. Rasmussen'

_publ_section_title
;
 A Simple and Efficient Route to N-Functionalized
 Dithieno[3,2-b:2',3'-d]pyrroles: Fused-Ring Building Blocks
 for New Conjugated Polymeric Systems
;
_journal_name_full 'Journal of Organic Chemistry'
_journal_page_first 2921
_journal_page_last 2928
_journal_paper_doi 10.1021/jo034078k
_journal_volume 68
_journal_year 2003
_chemical_formula_sum 'C20 H21 N S2'
_chemical_formula_weight 339.50
_chemical_name_systematic
; 
 ? 
;
_space_group_IT_number 14
_symmetry_cell_setting monoclinic
_symmetry_space_group_name_Hall '-P 2yn'
_symmetry_space_group_name_H-M 'P 1 21/n 1'
_atom_sites_solution_hydrogens geom
_atom_sites_solution_primary direct
_atom_sites_solution_secondary difmap
_audit_creation_method SHELXL-97
_cell_angle_alpha 90.00
_cell_angle_beta 96.465(2)
_cell_angle_gamma 90.00
_cell_formula_units_Z 8
_cell_length_a 12.9396(12)
_cell_length_b 7.9145(7)
_cell_length_c 35.458(3)
_cell_measurement_temperature 298(2)
_cell_volume 3608.2(6)
_computing_cell_refinement 'Bruker SMART'
_computing_data_collection 'Bruker SMART'
_computing_data_reduction 'Bruker SHELXTL'
_computing_molecular_graphics 'Bruker SHELXTL'
_computing_publication_material 'Bruker SHELXTL'
_computing_structure_refinement 'SHELXL-97 (Sheldrick, 1997)'
_computing_structure_solution 'SHELXS-97 (Sheldrick, 1990)'
_diffrn_ambient_temperature 298(2)
_diffrn_measured_fraction_theta_full 0.928
_diffrn_measured_fraction_theta_max 0.928
_diffrn_measurement_device_type 'CCD area detector'
_diffrn_measurement_method 'phi and omega scans'
_diffrn_radiation_monochromator graphite
_diffrn_radiation_source 'fine-focus sealed tube'
_diffrn_radiation_type MoK\a
_diffrn_radiation_wavelength 0.71073
_diffrn_reflns_av_R_equivalents 0.0431
_diffrn_reflns_av_sigmaI/netI 0.0899
_diffrn_reflns_limit_h_max 16
_diffrn_reflns_limit_h_min -16
_diffrn_reflns_limit_k_max 9
_diffrn_reflns_limit_k_min -10
_diffrn_reflns_limit_l_max 45
_diffrn_reflns_limit_l_min -32
_diffrn_reflns_number 21744
_diffrn_reflns_theta_full 28.28
_diffrn_reflns_theta_max 28.28
_diffrn_reflns_theta_min 1.62
_exptl_absorpt_coefficient_mu 0.294
_exptl_absorpt_correction_type none
_exptl_crystal_colour 'clr colorle'
_exptl_crystal_density_diffrn 1.250
_exptl_crystal_density_method 'not measured'
_exptl_crystal_description prism
_exptl_crystal_F_000 1440
_exptl_crystal_size_max 0.20
_exptl_crystal_size_mid 0.32
_exptl_crystal_size_min 0.44
_refine_diff_density_max 0.210
_refine_diff_density_min -0.208
_refine_diff_density_rms 0.033
_refine_ls_extinction_method none
_refine_ls_goodness_of_fit_ref 0.805
_refine_ls_hydrogen_treatment mixed
_refine_ls_matrix_type full
_refine_ls_number_parameters 415
_refine_ls_number_reflns 8317
_refine_ls_number_restraints 0
_refine_ls_restrained_S_all 0.805
_refine_ls_R_factor_all 0.1612
_refine_ls_R_factor_gt 0.0453
_refine_ls_shift/su_max 0.000
_refine_ls_shift/su_mean 0.000
_refine_ls_structure_factor_coef Fsqd
_refine_ls_weighting_details 'calc w=1/[\s^2^(Fo^2^)+(0.0627P)^2^+0.0000P] where P=(Fo^2^+2Fc^2^)/3'
_refine_ls_weighting_scheme calc
_refine_ls_wR_factor_gt 0.1048
_refine_ls_wR_factor_ref 0.1313
_reflns_number_gt 2971
_reflns_number_total 8317
_reflns_threshold_expression >2sigma(I)
_cod_data_source_file jo034078ksi20030122_033401_2.cif
_cod_data_source_block PhDTP
_cod_depositor_comments
;
The following automatic conversions were performed:
'_symmetry_cell_setting' value 'Monoclinic' changed to 'monoclinic'
according to '/home/saulius/struct/CIF-dictionaries/cif_core.dic'
dictionary named 'cif_core.dic' version 2.4.1 from 2010-06-29.

Automatic conversion script
Id: cif_fix_enum 1527 2010-12-29 10:47:43Z saulius 
;
_cod_original_sg_symbol_H-M 'P 21/n'
_cod_database_code 4022403

loop_
_symmetry_equiv_pos_as_xyz
'x, y, z'
'-x+1/2, y+1/2, -z+1/2'
'-x, -y, -z'
'x-1/2, -y-1/2, z-1/2'

loop_
_atom_site_label
_atom_site_type_symbol
_atom_site_fract_x
_atom_site_fract_y
_atom_site_fract_z
_atom_site_U_iso_or_equiv
_atom_site_adp_type
_atom_site_occupancy
_atom_site_symmetry_multiplicity
_atom_site_calc_flag
_atom_site_refinement_flags
S1 S 0.06355(6) 0.05734(10) 0.16093(2) 0.0847(3) Uani 1 1 d .
S2 S -0.00623(7) 0.06729(11) 0.27156(2) 0.0949(3) Uani 1 1 d .
N1 N -0.20776(16) 0.1573(3) 0.18685(6) 0.0641(6) Uani 1 1 d .
C1 C -0.0175(2) 0.0933(4) 0.12022(8) 0.0852(9) Uani 1 1 d .
H1A H 0.0049 0.0867 0.0963 0.102 Uiso 1 1 calc R
C2 C -0.1163(2) 0.1319(4) 0.12549(7) 0.0739(8) Uani 1 1 d .
H2A H -0.1694 0.1546 0.1062 0.089 Uiso 1 1 calc R
C3 C -0.1268(2) 0.1327(3) 0.16481(7) 0.0604(7) Uani 1 1 d .
C4 C -0.0364(2) 0.0940(3) 0.18749(8) 0.0639(7) Uani 1 1 d .
C5 C -0.0610(2) 0.0928(3) 0.22557(7) 0.0663(7) Uani 1 1 d .
C6 C -0.1650(2) 0.1326(3) 0.22454(7) 0.0648(7) Uani 1 1 d .
C7 C -0.2017(2) 0.1446(4) 0.26073(8) 0.0789(8) Uani 1 1 d .
H7A H -0.2693 0.1717 0.2650 0.095 Uiso 1 1 calc R
C8 C -0.1225(3) 0.1103(4) 0.28786(8) 0.0931(10) Uani 1 1 d .
H8A H -0.1309 0.1102 0.3136 0.112 Uiso 1 1 calc R
C9 C -0.3139(2) 0.1860(3) 0.17381(7) 0.0576(7) Uani 1 1 d .
C10 C -0.3409(2) 0.2952(3) 0.14397(7) 0.0635(7) Uani 1 1 d .
H10A H -0.2893 0.3508 0.1325 0.076 Uiso 1 1 calc R
C11 C -0.4438(2) 0.3218(3) 0.13110(7) 0.0660(7) Uani 1 1 d .
H11A H -0.4606 0.3963 0.1111 0.079 Uiso 1 1 calc R
C12 C -0.5233(2) 0.2410(3) 0.14708(8) 0.0623(7) Uani 1 1 d .
C13 C -0.4941(2) 0.1326(3) 0.17699(8) 0.0663(7) Uani 1 1 d .
H13A H -0.5457 0.0771 0.1885 0.080 Uiso 1 1 calc R
C14 C -0.3918(2) 0.1038(3) 0.19040(7) 0.0631(7) Uani 1 1 d .
H14A H -0.3750 0.0296 0.2105 0.076 Uiso 1 1 calc R
C15 C -0.6357(2) 0.2717(4) 0.13325(8) 0.0802(9) Uani 1 1 d .
H15A H -0.6562 0.3792 0.1433 0.096 Uiso 1 1 calc R
H15B H -0.6771 0.1846 0.1436 0.096 Uiso 1 1 calc R
C16 C -0.6621(2) 0.2741(4) 0.09045(8) 0.0789(8) Uani 1 1 d .
H16A H -0.6247 0.3663 0.0801 0.095 Uiso 1 1 calc R
H16B H -0.6378 0.1697 0.0801 0.095 Uiso 1 1 calc R
C17 C -0.7750(2) 0.2935(4) 0.07755(9) 0.0939(10) Uani 1 1 d .
H17A H -0.7983 0.4003 0.0870 0.113 Uiso 1 1 calc R
H17B H -0.8125 0.2044 0.0890 0.113 Uiso 1 1 calc R
C18 C -0.8042(3) 0.2882(5) 0.03542(10) 0.1246(13) Uani 1 1 d .
H18A H -0.7704 0.1919 0.0252 0.150 Uiso 1 1 calc R
H18B H -0.7780 0.3893 0.0243 0.150 Uiso 1 1 calc R
C19 C -0.9192(4) 0.2761(9) 0.02384(12) 0.211(3) Uani 1 1 d .
H19A H -0.9463 0.1868 0.0387 0.253 Uiso 1 1 calc R
H19B H -0.9506 0.3810 0.0309 0.253 Uiso 1 1 calc R
C20 C -0.9527(4) 0.2456(8) -0.01389(16) 0.210(3) Uani 1 1 d .
H20A H -1.0272 0.2391 -0.0173 0.314 Uiso 1 1 calc R
H20B H -0.9239 0.1408 -0.0215 0.314 Uiso 1 1 calc R
H20C H -0.9301 0.3358 -0.0291 0.314 Uiso 1 1 calc R
S3 S -0.26579(8) 0.15395(12) 0.02030(2) 0.1019(3) Uani 1 1 d .
S4 S -0.19489(6) 0.19981(11) -0.08987(3) 0.0909(3) Uani 1 1 d .
N2 N -0.47151(16) 0.2351(3) -0.06350(6) 0.0621(6) Uani 1 1 d .
C21 C -0.3851(3) 0.1657(4) 0.03669(8) 0.0941(10) Uani 1 1 d .
H21A H -0.3941 0.1507 0.0621 0.113 Uiso 1 1 calc R
C22 C -0.4650(3) 0.1986(3) 0.00976(8) 0.0781(8) Uani 1 1 d .
H22A H -0.5342 0.2094 0.0141 0.094 Uiso 1 1 calc R
C23 C -0.4273(2) 0.2141(3) -0.02612(8) 0.0640(7) Uani 1 1 d .
C24 C -0.3217(2) 0.1947(3) -0.02510(8) 0.0693(8) Uani 1 1 d .
C25 C -0.2973(2) 0.2032(3) -0.06309(8) 0.0676(7) Uani 1 1 d .
C26 C -0.3897(2) 0.2274(3) -0.08566(7) 0.0602(7) Uani 1 1 d .
C27 C -0.3793(2) 0.2430(3) -0.12481(8) 0.0707(8) Uani 1 1 d .
H27A H -0.4340 0.2604 -0.1438 0.085 Uiso 1 1 calc R
C28 C -0.2785(2) 0.2288(4) -0.13052(9) 0.0834(9) Uani 1 1 d .
H28A H -0.2561 0.2342 -0.1545 0.100 Uiso 1 1 calc R
C29 C -0.5772(2) 0.2647(3) -0.07628(7) 0.0563(6) Uani 1 1 d .
C30 C -0.6359(2) 0.3743(3) -0.05726(7) 0.0662(7) Uani 1 1 d .
H30A H -0.6065 0.4271 -0.0352 0.079 Uiso 1 1 calc R
C31 C -0.7381(2) 0.4058(3) -0.07081(8) 0.0687(7) Uani 1 1 d .
H31A H -0.7767 0.4794 -0.0575 0.082 Uiso 1 1 calc R
C32 C -0.7848(2) 0.3309(3) -0.10372(8) 0.0624(7) Uani 1 1 d .
C33 C -0.7244(2) 0.2212(3) -0.12229(7) 0.0631(7) Uani 1 1 d .
H33A H -0.7533 0.1692 -0.1445 0.076 Uiso 1 1 calc R
C34 C -0.6226(2) 0.1870(3) -0.10878(7) 0.0609(7) Uani 1 1 d .
H34A H -0.5844 0.1110 -0.1216 0.073 Uiso 1 1 calc R
C35 C -0.8962(2) 0.3696(4) -0.11804(8) 0.0796(8) Uani 1 1 d .
H35A H -0.9158 0.4731 -0.1060 0.096 Uiso 1 1 calc R
H35B H -0.9394 0.2798 -0.1098 0.096 Uiso 1 1 calc R
C36 C -0.92117(19) 0.3897(3) -0.16033(8) 0.0704(8) Uani 1 1 d .
H36A H -0.9088 0.2833 -0.1726 0.084 Uiso 1 1 calc R
H36B H -0.8749 0.4734 -0.1693 0.084 Uiso 1 1 calc R
C37 C -1.0327(2) 0.4436(4) -0.17146(9) 0.0837(9) Uani 1 1 d .
H37A H -1.0780 0.3621 -0.1612 0.100 Uiso 1 1 calc R
H37B H -1.0434 0.5515 -0.1595 0.100 Uiso 1 1 calc R
C38 C -1.0656(2) 0.4603(4) -0.21318(9) 0.0867(9) Uani 1 1 d .
H38A H -1.0582 0.3518 -0.2253 0.104 Uiso 1 1 calc R
H38B H -1.0202 0.5402 -0.2240 0.104 Uiso 1 1 calc R
C39 C -1.1799(2) 0.5211(5) -0.22149(9) 0.1058(11) Uani 1 1 d .
H39A H -1.2244 0.4426 -0.2099 0.127 Uiso 1 1 calc R
H39B H -1.1862 0.6303 -0.2095 0.127 Uiso 1 1 calc R
C40 C -1.2177(3) 0.5363(5) -0.26180(11) 0.1261(13) Uani 1 1 d .
H40A H -1.2885 0.5748 -0.2645 0.189 Uiso 1 1 calc R
H40B H -1.2140 0.4282 -0.2738 0.189 Uiso 1 1 calc R
H40C H -1.1754 0.6160 -0.2735 0.189 Uiso 1 1 calc R

loop_
_atom_site_aniso_label
_atom_site_aniso_U_11
_atom_site_aniso_U_22
_atom_site_aniso_U_33
_atom_site_aniso_U_23
_atom_site_aniso_U_13
_atom_site_aniso_U_12
S1 0.0731(5) 0.0990(6) 0.0830(6) -0.0028(5) 0.0136(4) -0.0006(4)
S2 0.1144(7) 0.1036(7) 0.0614(5) 0.0154(5) -0.0129(5) -0.0045(5)
N1 0.0644(15) 0.0824(16) 0.0456(13) -0.0002(12) 0.0071(12) -0.0091(12)
C1 0.085(2) 0.108(2) 0.066(2) -0.0067(18) 0.0266(17) -0.0123(18)
C2 0.074(2) 0.100(2) 0.0484(18) -0.0009(16) 0.0130(15) -0.0130(17)
C3 0.0660(18) 0.0661(17) 0.0507(17) -0.0030(14) 0.0138(15) -0.0121(14)
C4 0.0668(18) 0.0639(17) 0.0605(18) -0.0008(15) 0.0043(15) -0.0066(14)
C5 0.077(2) 0.0666(18) 0.0534(18) 0.0041(15) 0.0006(14) -0.0073(15)
C6 0.082(2) 0.0680(18) 0.0446(17) -0.0037(14) 0.0094(15) -0.0167(15)
C7 0.101(2) 0.086(2) 0.0522(19) 0.0011(17) 0.0165(17) -0.0112(17)
C8 0.130(3) 0.102(2) 0.0465(18) 0.0078(18) 0.0030(19) -0.018(2)
C9 0.0682(18) 0.0603(17) 0.0469(16) -0.0067(14) 0.0178(14) -0.0109(14)
C10 0.0735(19) 0.0674(18) 0.0507(17) 0.0011(15) 0.0122(14) -0.0201(15)
C11 0.076(2) 0.0649(18) 0.0574(18) 0.0067(14) 0.0097(15) -0.0056(15)
C12 0.0675(19) 0.0636(17) 0.0579(18) -0.0084(15) 0.0168(15) -0.0046(14)
C13 0.073(2) 0.0703(18) 0.0590(18) 0.0038(16) 0.0235(15) -0.0122(15)
C14 0.0762(19) 0.0674(18) 0.0479(16) 0.0025(14) 0.0167(15) -0.0049(15)
C15 0.074(2) 0.092(2) 0.078(2) 0.0040(18) 0.0211(17) 0.0033(16)
C16 0.072(2) 0.084(2) 0.081(2) -0.0020(18) 0.0079(16) 0.0003(16)
C17 0.084(2) 0.099(2) 0.096(3) 0.012(2) 0.0010(19) 0.0033(18)
C18 0.108(3) 0.162(4) 0.099(3) -0.004(3) -0.012(2) 0.021(3)
C19 0.137(4) 0.391(9) 0.095(4) 0.015(5) -0.032(3) 0.045(5)
C20 0.158(5) 0.275(7) 0.186(6) 0.032(5) -0.026(4) -0.015(4)
S3 0.1317(8) 0.1034(7) 0.0622(5) -0.0122(5) -0.0256(5) 0.0162(6)
S4 0.0692(5) 0.1121(7) 0.0912(6) -0.0073(5) 0.0084(4) 0.0041(5)
N2 0.0661(15) 0.0751(15) 0.0449(13) 0.0026(12) 0.0046(12) -0.0083(11)
C21 0.157(3) 0.079(2) 0.0445(18) -0.0058(17) 0.002(2) -0.004(2)
C22 0.112(2) 0.0702(19) 0.0526(19) -0.0067(16) 0.0112(18) -0.0111(18)
C23 0.088(2) 0.0538(16) 0.0501(18) -0.0029(14) 0.0049(16) -0.0082(15)
C24 0.086(2) 0.0619(18) 0.0564(19) -0.0080(15) -0.0087(15) -0.0010(15)
C25 0.0678(18) 0.0675(18) 0.066(2) -0.0019(15) -0.0001(16) -0.0011(14)
C26 0.0659(18) 0.0642(17) 0.0516(17) 0.0031(14) 0.0109(15) -0.0058(13)
C27 0.0682(19) 0.090(2) 0.0541(18) 0.0054(16) 0.0093(14) -0.0046(15)
C28 0.079(2) 0.104(2) 0.071(2) 0.0028(18) 0.0224(17) -0.0026(18)
C29 0.0663(18) 0.0554(16) 0.0483(16) 0.0022(14) 0.0120(14) -0.0074(14)
C30 0.084(2) 0.0650(18) 0.0512(17) -0.0072(14) 0.0135(15) -0.0129(16)
C31 0.078(2) 0.0650(18) 0.0665(19) -0.0009(16) 0.0240(16) 0.0003(16)
C32 0.0665(18) 0.0635(18) 0.0587(18) 0.0072(15) 0.0139(15) -0.0068(15)
C33 0.0685(19) 0.0643(17) 0.0569(17) -0.0018(15) 0.0088(15) -0.0076(15)
C34 0.0655(18) 0.0615(17) 0.0559(17) -0.0071(14) 0.0073(14) -0.0025(14)
C35 0.074(2) 0.088(2) 0.079(2) 0.0112(18) 0.0169(17) 0.0040(16)
C36 0.0625(18) 0.0678(18) 0.080(2) 0.0035(16) 0.0056(15) -0.0075(14)
C37 0.071(2) 0.083(2) 0.096(2) 0.0109(19) 0.0084(17) 0.0016(16)
C38 0.075(2) 0.085(2) 0.097(3) 0.000(2) -0.0064(18) 0.0028(17)
C39 0.096(3) 0.118(3) 0.099(3) 0.005(2) -0.007(2) 0.009(2)
C40 0.109(3) 0.153(4) 0.112(3) 0.006(3) -0.009(2) 0.011(2)

loop_
_atom_type_symbol
_atom_type_description
_atom_type_scat_dispersion_real
_atom_type_scat_dispersion_imag
_atom_type_scat_source
C C 0.0033 0.0016 'International Tables Vol C Tables 4.2.6.8 and 6.1.1.4'
H H 0.0000 0.0000 'International Tables Vol C Tables 4.2.6.8 and 6.1.1.4'
N N 0.0061 0.0033 'International Tables Vol C Tables 4.2.6.8 and 6.1.1.4'
S S 0.1246 0.1234 'International Tables Vol C Tables 4.2.6.8 and 6.1.1.4'

loop_
_geom_angle_atom_site_label_1
_geom_angle_atom_site_label_2
_geom_angle_atom_site_label_3
_geom_angle
C4 S1 C1 90.37(14)
C8 S2 C5 90.71(14)
C3 N1 C6 105.9(2)
C3 N1 C9 127.1(2)
C6 N1 C9 126.7(2)
C2 C1 S1 115.0(2)
C2 C1 H1A 122.5
S1 C1 H1A 122.5
C1 C2 C3 109.6(3)
C1 C2 H2A 125.2
C3 C2 H2A 125.2
C4 C3 N1 110.3(2)
C4 C3 C2 113.9(2)
N1 C3 C2 135.8(3)
C3 C4 C5 106.8(2)
C3 C4 S1 111.2(2)
C5 C4 S1 141.9(2)
C6 C5 C4 107.2(2)
C6 C5 S2 110.5(2)
C4 C5 S2 142.2(2)
C5 C6 N1 109.7(2)
C5 C6 C7 114.6(3)
N1 C6 C7 135.7(3)
C8 C7 C6 109.0(3)
C8 C7 H7A 125.5
C6 C7 H7A 125.5
C7 C8 S2 115.2(2)
C7 C8 H8A 122.4
S2 C8 H8A 122.4
C10 C9 C14 119.1(3)
C10 C9 N1 120.2(2)
C14 C9 N1 120.7(3)
C11 C10 C9 120.2(2)
C11 C10 H10A 119.9
C9 C10 H10A 119.9
C10 C11 C12 122.0(3)
C10 C11 H11A 119.0
C12 C11 H11A 119.0
C13 C12 C11 116.7(3)
C13 C12 C15 121.4(2)
C11 C12 C15 121.9(3)
C14 C13 C12 122.5(2)
C14 C13 H13A 118.7
C12 C13 H13A 118.7
C13 C14 C9 119.6(3)
C13 C14 H14A 120.2
C9 C14 H14A 120.2
C12 C15 C16 115.4(2)
C12 C15 H15A 108.4
C16 C15 H15A 108.4
C12 C15 H15B 108.4
C16 C15 H15B 108.4
H15A C15 H15B 107.5
C17 C16 C15 114.2(3)
C17 C16 H16A 108.7
C15 C16 H16A 108.7
C17 C16 H16B 108.7
C15 C16 H16B 108.7
H16A C16 H16B 107.6
C16 C17 C18 115.5(3)
C16 C17 H17A 108.4
C18 C17 H17A 108.4
C16 C17 H17B 108.4
C18 C17 H17B 108.4
H17A C17 H17B 107.5
C17 C18 C19 113.9(3)
C17 C18 H18A 108.8
C19 C18 H18A 108.8
C17 C18 H18B 108.8
C19 C18 H18B 108.8
H18A C18 H18B 107.7
C20 C19 C18 118.0(5)
C20 C19 H19A 107.8
C18 C19 H19A 107.8
C20 C19 H19B 107.8
C18 C19 H19B 107.8
H19A C19 H19B 107.1
C19 C20 H20A 109.5
C19 C20 H20B 109.5
H20A C20 H20B 109.5
C19 C20 H20C 109.5
H20A C20 H20C 109.5
H20B C20 H20C 109.5
C21 S3 C24 90.42(15)
C25 S4 C28 90.55(14)
C26 N2 C23 106.0(2)
C26 N2 C29 126.8(2)
C23 N2 C29 127.2(2)
C22 C21 S3 114.7(2)
C22 C21 H21A 122.6
S3 C21 H21A 122.6
C21 C22 C23 109.7(3)
C21 C22 H22A 125.1
C23 C22 H22A 125.1
C24 C23 N2 109.9(2)
C24 C23 C22 114.2(3)
N2 C23 C22 135.9(3)
C23 C24 C25 107.3(2)
C23 C24 S3 111.0(2)
C25 C24 S3 141.5(2)
C26 C25 C24 106.6(2)
C26 C25 S4 110.8(2)
C24 C25 S4 142.5(2)
C25 C26 N2 110.2(2)
C25 C26 C27 114.2(2)
N2 C26 C27 135.5(3)
C28 C27 C26 109.9(3)
C28 C27 H27A 125.0
C26 C27 H27A 125.0
C27 C28 S4 114.5(2)
C27 C28 H28A 122.8
S4 C28 H28A 122.8
C34 C29 C30 118.9(3)
C34 C29 N2 120.1(2)
C30 C29 N2 121.0(2)
C31 C30 C29 120.2(3)
C31 C30 H30A 119.9
C29 C30 H30A 119.9
C30 C31 C32 121.8(3)
C30 C31 H31A 119.1
C32 C31 H31A 119.1
C33 C32 C31 116.9(3)
C33 C32 C35 122.6(3)
C31 C32 C35 120.5(3)
C34 C33 C32 121.9(3)
C34 C33 H33A 119.1
C32 C33 H33A 119.1
C33 C34 C29 120.3(2)
C33 C34 H34A 119.9
C29 C34 H34A 119.9
C32 C35 C36 116.6(2)
C32 C35 H35A 108.1
C36 C35 H35A 108.1
C32 C35 H35B 108.1
C36 C35 H35B 108.1
H35A C35 H35B 107.3
C35 C36 C37 112.4(2)
C35 C36 H36A 109.1
C37 C36 H36A 109.1
C35 C36 H36B 109.1
C37 C36 H36B 109.1
H36A C36 H36B 107.9
C38 C37 C36 116.0(3)
C38 C37 H37A 108.3
C36 C37 H37A 108.3
C38 C37 H37B 108.3
C36 C37 H37B 108.3
H37A C37 H37B 107.4
C37 C38 C39 112.0(3)
C37 C38 H38A 109.2
C39 C38 H38A 109.2
C37 C38 H38B 109.2
C39 C38 H38B 109.2
H38A C38 H38B 107.9
C40 C39 C38 114.7(3)
C40 C39 H39A 108.6
C38 C39 H39A 108.6
C40 C39 H39B 108.6
C38 C39 H39B 108.6
H39A C39 H39B 107.6
C39 C40 H40A 109.5
C39 C40 H40B 109.5
H40A C40 H40B 109.5
C39 C40 H40C 109.5
H40A C40 H40C 109.5
H40B C40 H40C 109.5

loop_
_geom_bond_atom_site_label_1
_geom_bond_atom_site_label_2
_geom_bond_distance
S1 C4 1.708(3)
S1 C1 1.710(3)
S2 C8 1.706(3)
S2 C5 1.715(3)
N1 C3 1.390(3)
N1 C6 1.402(3)
N1 C9 1.417(3)
C1 C2 1.347(3)
C1 H1A 0.9300
C2 C3 1.416(3)
C2 H2A 0.9300
C3 C4 1.377(3)
C4 C5 1.422(3)
C5 C6 1.377(3)
C6 C7 1.421(3)
C7 C8 1.351(4)
C7 H7A 0.9300
C8 H8A 0.9300
C9 C10 1.380(3)
C9 C14 1.386(3)
C10 C11 1.375(3)
C10 H10A 0.9300
C11 C12 1.384(3)
C11 H11A 0.9300
C12 C13 1.383(3)
C12 C15 1.503(3)
C13 C14 1.374(3)
C13 H13A 0.9300
C14 H14A 0.9300
C15 C16 1.518(4)
C15 H15A 0.9700
C15 H15B 0.9700
C16 C17 1.490(4)
C16 H16A 0.9700
C16 H16B 0.9700
C17 C18 1.500(4)
C17 H17A 0.9700
C17 H17B 0.9700
C18 C19 1.502(5)
C18 H18A 0.9700
C18 H18B 0.9700
C19 C20 1.380(6)
C19 H19A 0.9700
C19 H19B 0.9700
C20 H20A 0.9600
C20 H20B 0.9600
C20 H20C 0.9600
S3 C21 1.712(3)
S3 C24 1.720(3)
S4 C25 1.715(3)
S4 C28 1.718(3)
N2 C26 1.388(3)
N2 C23 1.394(3)
N2 C29 1.411(3)
C21 C22 1.351(4)
C21 H21A 0.9300
C22 C23 1.418(4)
C22 H22A 0.9300
C23 C24 1.371(4)
C24 C25 1.420(4)
C25 C26 1.376(3)
C26 C27 1.415(3)
C27 C28 1.347(3)
C27 H27A 0.9300
C28 H28A 0.9300
C29 C34 1.378(3)
C29 C30 1.378(3)
C30 C31 1.377(3)
C30 H30A 0.9300
C31 C32 1.386(3)
C31 H31A 0.9300
C32 C33 1.384(3)
C32 C35 1.505(3)
C33 C34 1.376(3)
C33 H33A 0.9300
C34 H34A 0.9300
C35 C36 1.506(4)
C35 H35A 0.9700
C35 H35B 0.9700
C36 C37 1.513(3)
C36 H36A 0.9700
C36 H36B 0.9700
C37 C38 1.499(4)
C37 H37A 0.9700
C37 H37B 0.9700
C38 C39 1.552(4)
C38 H38A 0.9700
C38 H38B 0.9700
C39 C40 1.463(4)
C39 H39A 0.9700
C39 H39B 0.9700
C40 H40A 0.9600
C40 H40B 0.9600
C40 H40C 0.9600

loop_
_geom_torsion_atom_site_label_1
_geom_torsion_atom_site_label_2
_geom_torsion_atom_site_label_3
_geom_torsion_atom_site_label_4
_geom_torsion
C4 S1 C1 C2 0.1(2)
S1 C1 C2 C3 0.1(3)
C6 N1 C3 C4 0.0(3)
C9 N1 C3 C4 -174.8(2)
C6 N1 C3 C2 177.2(3)
C9 N1 C3 C2 2.5(5)
C1 C2 C3 C4 -0.3(3)
C1 C2 C3 N1 -177.5(3)
N1 C3 C4 C5 0.4(3)
C2 C3 C4 C5 -177.5(2)
N1 C3 C4 S1 178.29(16)
C2 C3 C4 S1 0.4(3)
C1 S1 C4 C3 -0.3(2)
C1 S1 C4 C5 176.5(3)
C3 C4 C5 C6 -0.7(3)
S1 C4 C5 C6 -177.5(3)
C3 C4 C5 S2 -177.3(3)
S1 C4 C5 S2 5.9(6)
C8 S2 C5 C6 -0.1(2)
C8 S2 C5 C4 176.5(3)
C4 C5 C6 N1 0.7(3)
S2 C5 C6 N1 178.50(17)
C4 C5 C6 C7 -177.3(2)
S2 C5 C6 C7 0.5(3)
C3 N1 C6 C5 -0.5(3)
C9 N1 C6 C5 174.4(2)
C3 N1 C6 C7 176.9(3)
C9 N1 C6 C7 -8.3(5)
C5 C6 C7 C8 -0.8(4)
N1 C6 C7 C8 -178.1(3)
C6 C7 C8 S2 0.8(3)
C5 S2 C8 C7 -0.4(3)
C3 N1 C9 C10 -42.8(4)
C6 N1 C9 C10 143.4(3)
C3 N1 C9 C14 136.3(3)
C6 N1 C9 C14 -37.4(4)
C14 C9 C10 C11 0.2(4)
N1 C9 C10 C11 179.4(2)
C9 C10 C11 C12 -0.4(4)
C10 C11 C12 C13 0.5(4)
C10 C11 C12 C15 179.3(2)
C11 C12 C13 C14 -0.5(4)
C15 C12 C13 C14 -179.3(2)
C12 C13 C14 C9 0.3(4)
C10 C9 C14 C13 -0.2(4)
N1 C9 C14 C13 -179.3(2)
C13 C12 C15 C16 -136.8(3)
C11 C12 C15 C16 44.5(4)
C12 C15 C16 C17 176.2(2)
C15 C16 C17 C18 -177.3(3)
C16 C17 C18 C19 169.4(4)
C17 C18 C19 C20 -170.7(5)
C24 S3 C21 C22 0.1(2)
S3 C21 C22 C23 0.3(3)
C26 N2 C23 C24 0.2(3)
C29 N2 C23 C24 -177.6(2)
C26 N2 C23 C22 -175.3(3)
C29 N2 C23 C22 6.9(5)
C21 C22 C23 C24 -0.7(3)
C21 C22 C23 N2 174.7(3)
N2 C23 C24 C25 -0.1(3)
C22 C23 C24 C25 176.5(2)
N2 C23 C24 S3 -175.85(17)
C22 C23 C24 S3 0.7(3)
C21 S3 C24 C23 -0.4(2)
C21 S3 C24 C25 -173.9(3)
C23 C24 C25 C26 0.0(3)
S3 C24 C25 C26 173.6(3)
C23 C24 C25 S4 177.4(3)
S3 C24 C25 S4 -9.0(6)
C28 S4 C25 C26 -0.6(2)
C28 S4 C25 C24 -177.9(4)
C24 C25 C26 N2 0.2(3)
S4 C25 C26 N2 -178.16(17)
C24 C25 C26 C27 178.6(2)
S4 C25 C26 C27 0.2(3)
C23 N2 C26 C25 -0.2(3)
C29 N2 C26 C25 177.6(2)
C23 N2 C26 C27 -178.1(3)
C29 N2 C26 C27 -0.3(5)
C25 C26 C27 C28 0.4(3)
N2 C26 C27 C28 178.2(3)
C26 C27 C28 S4 -0.8(3)
C25 S4 C28 C27 0.8(2)
C26 N2 C29 C34 42.4(4)
C23 N2 C29 C34 -140.3(3)
C26 N2 C29 C30 -135.9(3)
C23 N2 C29 C30 41.4(4)
C34 C29 C30 C31 -0.4(4)
N2 C29 C30 C31 177.9(2)
C29 C30 C31 C32 -0.5(4)
C30 C31 C32 C33 0.5(4)
C30 C31 C32 C35 -179.2(2)
C31 C32 C33 C34 0.3(4)
C35 C32 C33 C34 -179.9(2)
C32 C33 C34 C29 -1.2(4)
C30 C29 C34 C33 1.3(4)
N2 C29 C34 C33 -177.1(2)
C33 C32 C35 C36 -39.8(4)
C31 C32 C35 C36 140.0(3)
C32 C35 C36 C37 -174.9(2)
C35 C36 C37 C38 -177.8(3)
C36 C37 C38 C39 -178.3(2)
C37 C38 C39 C40 -178.7(3)

loop_
_cod_related_entry_id
_cod_related_entry_database
_cod_related_entry_code
1 ChemSpider 9079173
